data_7240465
loop_
_publ_author_name
'Wallis, John D.'
'Garner, Alun Christopher'
'Yang, Songjie'

_publ_section_title
;
 N-H&#x00B7;&#x00B7;&#x00B7;O Hydrogen Bonding to the Alkoxy Oxygen of a
 Carboxylic Ester Group: Crystal Structures of Methyl 2,6-Diaminobenzoate
 and Its Derivatives.
;
_journal_name_full CrystEngComm
_journal_paper_doi 10.1039/D0CE00495B
_journal_year 2020
_chemical_formula_sum 'C48 H46 B2 N4 O2'
_chemical_formula_weight 732.51
_chemical_name_systematic 'Methyl 2,6-diaminobenzoate bis BPh3 complex bis acetontrile solvate'
_space_group_crystal_system triclinic
_space_group_IT_number 2
_space_group_name_Hall '-P 1'
_space_group_name_H-M_alt 'P -1'
_atom_sites_solution_hydrogens mixed
_audit_creation_method SHELXL-2014
_audit_update_record
;
2020-04-01 deposited with the CCDC.	2020-05-06 downloaded from the CCDC.
;
_cell_angle_alpha 67.212(6)
_cell_angle_beta 77.440(5)
_cell_angle_gamma 77.991(6)
_cell_formula_units_Z 2
_cell_length_a 11.5169(8)
_cell_length_b 12.9904(10)
_cell_length_c 15.2893(9)
_cell_measurement_reflns_used 2166
_cell_measurement_temperature 150(2)
_cell_measurement_theta_max 29.0500
_cell_measurement_theta_min 3.6150
_cell_volume 2038.8(3)
_computing_cell_refinement
;
CrysAlisPro, Agilent Technologies,
Version 1.171.37.35 (release 13-08-2014 CrysAlis171 .NET)
(compiled Aug 13 2014,18:06:01)
;
_computing_data_collection
;
CrysAlisPro, Agilent Technologies,
Version 1.171.37.35 (release 13-08-2014 CrysAlis171 .NET)
(compiled Aug 13 2014,18:06:01)
;
_computing_data_reduction
;
CrysAlisPro, Agilent Technologies,
Version 1.171.37.35 (release 13-08-2014 CrysAlis171 .NET)
(compiled Aug 13 2014,18:06:01)
;
_computing_structure_refinement 'SHELXL-2014 (Sheldrick, 2014)'
_computing_structure_solution SHELXS
_diffrn_ambient_temperature 150(2)
_diffrn_detector_area_resol_mean 15.9832
_diffrn_detector_type Sapphire3
_diffrn_measured_fraction_theta_full 0.980
_diffrn_measured_fraction_theta_max 0.979
_diffrn_measurement_device 'four-circle diffractometer'
_diffrn_measurement_device_type 'Xcalibur, Sapphire3, Gemini'
_diffrn_measurement_method '\w scans'
_diffrn_radiation_monochromator graphite
_diffrn_radiation_probe x-ray
_diffrn_radiation_type MoK\a
_diffrn_radiation_wavelength 0.71073
_diffrn_reflns_av_R_equivalents 0.0529
_diffrn_reflns_av_unetI/netI 0.1154
_diffrn_reflns_Laue_measured_fraction_full 0.980
_diffrn_reflns_Laue_measured_fraction_max 0.979
_diffrn_reflns_limit_h_max 14
_diffrn_reflns_limit_h_min -12
_diffrn_reflns_limit_k_max 15
_diffrn_reflns_limit_k_min -16
_diffrn_reflns_limit_l_max 19
_diffrn_reflns_limit_l_min -17
_diffrn_reflns_number 13681
_diffrn_reflns_point_group_measured_fraction_full 0.980
_diffrn_reflns_point_group_measured_fraction_max 0.979
_diffrn_reflns_theta_full 26.000
_diffrn_reflns_theta_max 26.368
_diffrn_reflns_theta_min 2.883
_diffrn_source 'fine-focus sealed X-ray tube'
_diffrn_source_type 'Enhance (Mo) X-ray Source'
_exptl_absorpt_coefficient_mu 0.072
_exptl_absorpt_correction_T_max 1.000
_exptl_absorpt_correction_T_min 0.862
_exptl_absorpt_correction_type gaussian
_exptl_absorpt_process_details
;
CrysAlisPro 1.171.40.45a (Rigaku Oxford Diffraction, 2019)
Numerical absorption correction based on gaussian integration over
			a multifaceted crystal model
Empirical absorption correction using spherical harmonics,
 implemented in SCALE3 ABSPACK scaling algorithm.
;
_exptl_crystal_colour colourless
_exptl_crystal_density_diffrn 1.193
_exptl_crystal_description block
_exptl_crystal_F_000 776
_exptl_crystal_recrystallization_method 'Re-crystallisation from solvent: acetonitrile'
_exptl_crystal_size_max 0.414
_exptl_crystal_size_mid 0.316
_exptl_crystal_size_min 0.213
_refine_diff_density_max 0.274
_refine_diff_density_min -0.258
_refine_diff_density_rms 0.051
_refine_ls_extinction_method none
_refine_ls_goodness_of_fit_ref 1.043
_refine_ls_hydrogen_treatment mixed
_refine_ls_matrix_type full
_refine_ls_number_parameters 524
_refine_ls_number_reflns 8170
_refine_ls_number_restraints 0
_refine_ls_restrained_S_all 1.043
_refine_ls_R_factor_all 0.1469
_refine_ls_R_factor_gt 0.0721
_refine_ls_shift/su_max 0.000
_refine_ls_shift/su_mean 0.000
_refine_ls_structure_factor_coef Fsqd
_refine_ls_weighting_details 'w=1/[\s^2^(Fo^2^)+(0.0635P)^2^+0.0734P] where P=(Fo^2^+2Fc^2^)/3'
_refine_ls_weighting_scheme calc
_refine_ls_wR_factor_gt 0.1450
_refine_ls_wR_factor_ref 0.1797
_reflns_Friedel_coverage 0.000
_reflns_number_gt 4549
_reflns_number_total 8170
_reflns_threshold_expression 'I > 2\s(I)'
_cod_data_source_file d0ce00495b2.cif
_cod_data_source_block BPh3COMPLEX
_cod_database_code 7240465
_shelx_space_group_comment
;
The symmetry employed for this shelxl refinement is uniquely defined
by the following loop, which should always be used as a source of
symmetry information in preference to the above space-group names.
They are only intended as comments.
;
_shelxl_version_number 2014-3

loop_
_space_group_symop_operation_xyz
'x, y, z'
'-x, -y, -z'

loop_
_atom_site_label
_atom_site_type_symbol
_atom_site_fract_x
_atom_site_fract_y
_atom_site_fract_z
_atom_site_U_iso_or_equiv
_atom_site_adp_type
_atom_site_occupancy
_atom_site_site_symmetry_order
_atom_site_calc_flag
_atom_site_refinement_flags_posn
_atom_site_refinement_flags_adp
_atom_site_refinement_flags_occupancy
_atom_site_disorder_assembly
_atom_site_disorder_group
O1 O 0.44780(19) 0.56137(19) 0.11317(14) 0.0355(5) Uani 1 1 d . . . . .
O2 O 0.26415(18) 0.51946(18) 0.12599(13) 0.0323(5) Uani 1 1 d . . . . .
N1 N 0.5307(2) 0.4572(2) 0.28449(19) 0.0258(6) Uani 1 1 d . . . . .
N2 N 0.0992(2) 0.5951(2) 0.25111(19) 0.0254(6) Uani 1 1 d . . . . .
N71 N 0.6315(3) 0.6244(3) 0.3272(2) 0.0468(8) Uani 1 1 d . . . . .
N81 N -0.0527(3) 0.4169(3) 0.37523(19) 0.0431(7) Uani 1 1 d . . . . .
C1 C 0.3168(3) 0.5273(2) 0.2636(2) 0.0245(7) Uani 1 1 d . . . . .
C2 C 0.4073(3) 0.4891(2) 0.3220(2) 0.0256(7) Uani 1 1 d . . . . .
C3 C 0.3805(3) 0.4765(3) 0.4180(2) 0.0274(7) Uani 1 1 d . . . . .
H3 H 0.4425 0.4504 0.4567 0.033 Uiso 1 1 calc R U . . .
C4 C 0.2639(3) 0.5020(3) 0.4572(2) 0.0293(7) Uani 1 1 d . . . . .
H4 H 0.2457 0.4932 0.5231 0.035 Uiso 1 1 calc R U . . .
C5 C 0.1732(3) 0.5402(3) 0.4018(2) 0.0269(7) Uani 1 1 d . . . . .
H5 H 0.0929 0.5581 0.4293 0.032 Uiso 1 1 calc R U . . .
C6 C 0.1995(2) 0.5522(2) 0.3059(2) 0.0237(7) Uani 1 1 d . . . . .
C7 C 0.3515(3) 0.5392(3) 0.1604(2) 0.0273(7) Uani 1 1 d . . . . .
C8 C 0.2896(3) 0.5285(3) 0.0260(2) 0.0407(9) Uani 1 1 d . . . . .
H8C H 0.2851 0.6081 -0.0156 0.061 Uiso 1 1 calc R U . . .
H8B H 0.2305 0.4937 0.0132 0.061 Uiso 1 1 calc R U . . .
H8A H 0.3703 0.4896 0.0131 0.061 Uiso 1 1 calc R U . . .
C11 C 0.7066(3) 0.3138(3) 0.2367(2) 0.0281(7) Uani 1 1 d . . . . .
C12 C 0.7824(3) 0.3962(3) 0.2026(2) 0.0307(7) Uani 1 1 d . . . . .
H12 H 0.7554 0.4641 0.2151 0.037 Uiso 1 1 calc R U . . .
C13 C 0.8962(3) 0.3828(3) 0.1508(2) 0.0363(8) Uani 1 1 d . . . . .
H13 H 0.9455 0.4408 0.1292 0.044 Uiso 1 1 calc R U . . .
C14 C 0.9378(3) 0.2857(3) 0.1308(2) 0.0386(9) Uani 1 1 d . . . . .
H14 H 1.0146 0.2771 0.0939 0.046 Uiso 1 1 calc R U . . .
C15 C 0.8662(3) 0.2010(3) 0.1650(2) 0.0344(8) Uani 1 1 d . . . . .
H15 H 0.8945 0.1329 0.1531 0.041 Uiso 1 1 calc R U . . .
C16 C 0.7537(3) 0.2151(3) 0.2165(2) 0.0313(8) Uani 1 1 d . . . . .
H16 H 0.7060 0.1557 0.2393 0.038 Uiso 1 1 calc R U . . .
C21 C 0.5955(3) 0.2528(3) 0.4138(2) 0.0262(7) Uani 1 1 d . . . . .
C22 C 0.6371(3) 0.2996(3) 0.4678(2) 0.0327(8) Uani 1 1 d . . . . .
H22 H 0.6463 0.3773 0.4408 0.039 Uiso 1 1 calc R U . . .
C23 C 0.6652(3) 0.2371(3) 0.5592(2) 0.0382(8) Uani 1 1 d . . . . .
H23 H 0.6913 0.2725 0.5940 0.046 Uiso 1 1 calc R U . . .
C24 C 0.6555(3) 0.1240(3) 0.5994(2) 0.0400(9) Uani 1 1 d . . . . .
H24 H 0.6753 0.0808 0.6617 0.048 Uiso 1 1 calc R U . . .
C25 C 0.6166(3) 0.0740(3) 0.5482(2) 0.0388(8) Uani 1 1 d . . . . .
H25 H 0.6098 -0.0042 0.5750 0.047 Uiso 1 1 calc R U . . .
C26 C 0.5873(3) 0.1385(3) 0.4572(2) 0.0344(8) Uani 1 1 d . . . . .
H26 H 0.5605 0.1025 0.4232 0.041 Uiso 1 1 calc R U . . .
C31 C 0.4726(3) 0.2797(3) 0.2706(2) 0.0267(7) Uani 1 1 d . . . . .
C32 C 0.3680(3) 0.2470(3) 0.3329(2) 0.0318(8) Uani 1 1 d . . . . .
H32 H 0.3594 0.2439 0.3971 0.038 Uiso 1 1 calc R U . . .
C33 C 0.2758(3) 0.2189(3) 0.3050(2) 0.0394(9) Uani 1 1 d . . . . .
H33 H 0.2049 0.1991 0.3491 0.047 Uiso 1 1 calc R U . . .
C34 C 0.2875(3) 0.2198(3) 0.2129(2) 0.0405(9) Uani 1 1 d . . . . .
H34 H 0.2255 0.1990 0.1936 0.049 Uiso 1 1 calc R U . . .
C35 C 0.3890(3) 0.2507(3) 0.1498(2) 0.0380(8) Uani 1 1 d . . . . .
H35 H 0.3976 0.2516 0.0863 0.046 Uiso 1 1 calc R U . . .
C36 C 0.4801(3) 0.2812(3) 0.1780(2) 0.0320(8) Uani 1 1 d . . . . .
H36 H 0.5494 0.3036 0.1326 0.038 Uiso 1 1 calc R U . . .
C41 C 0.1845(3) 0.7855(2) 0.1463(2) 0.0277(7) Uani 1 1 d . . . . .
C42 C 0.2231(3) 0.8001(3) 0.0493(2) 0.0309(7) Uani 1 1 d . . . . .
H42 H 0.1741 0.7812 0.0167 0.037 Uiso 1 1 calc R U . . .
C43 C 0.3288(3) 0.8405(3) -0.0008(2) 0.0373(8) Uani 1 1 d . . . . .
H43 H 0.3504 0.8506 -0.0670 0.045 Uiso 1 1 calc R U . . .
C44 C 0.4031(3) 0.8664(3) 0.0448(3) 0.0437(9) Uani 1 1 d . . . . .
H44 H 0.4765 0.8938 0.0108 0.052 Uiso 1 1 calc R U . . .
C45 C 0.3695(3) 0.8520(3) 0.1402(3) 0.0476(10) Uani 1 1 d . . . . .
H45 H 0.4201 0.8696 0.1724 0.057 Uiso 1 1 calc R U . . .
C46 C 0.2629(3) 0.8122(3) 0.1898(2) 0.0371(8) Uani 1 1 d . . . . .
H46 H 0.2422 0.8026 0.2558 0.045 Uiso 1 1 calc R U . . .
C51 C -0.0066(3) 0.7813(3) 0.2896(2) 0.0275(7) Uani 1 1 d . . . . .
C52 C -0.0848(3) 0.7213(3) 0.3680(2) 0.0348(8) Uani 1 1 d . . . . .
H52 H -0.0918 0.6467 0.3756 0.042 Uiso 1 1 calc R U . . .
C53 C -0.1522(3) 0.7658(3) 0.4349(2) 0.0415(9) Uani 1 1 d . . . . .
H53 H -0.2024 0.7211 0.4881 0.050 Uiso 1 1 calc R U . . .
C54 C -0.1465(3) 0.8752(3) 0.4242(2) 0.0453(9) Uani 1 1 d . . . . .
H54 H -0.1933 0.9068 0.4694 0.054 Uiso 1 1 calc R U . . .
C55 C -0.0722(3) 0.9376(3) 0.3472(2) 0.0472(10) Uani 1 1 d . . . . .
H55 H -0.0688 1.0135 0.3384 0.057 Uiso 1 1 calc R U . . .
C56 C -0.0022(3) 0.8908(3) 0.2822(2) 0.0383(8) Uani 1 1 d . . . . .
H56 H 0.0506 0.9349 0.2309 0.046 Uiso 1 1 calc R U . . .
C61 C -0.0376(3) 0.7560(3) 0.1356(2) 0.0265(7) Uani 1 1 d . . . . .
C62 C -0.1053(3) 0.6770(3) 0.1394(2) 0.0315(8) Uani 1 1 d . . . . .
H62 H -0.0911 0.6020 0.1833 0.038 Uiso 1 1 calc R U . . .
C63 C -0.1931(3) 0.7036(3) 0.0813(2) 0.0343(8) Uani 1 1 d . . . . .
H63 H -0.2366 0.6468 0.0855 0.041 Uiso 1 1 calc R U . . .
C64 C -0.2171(3) 0.8117(3) 0.0181(2) 0.0339(8) Uani 1 1 d . . . . .
H64 H -0.2773 0.8302 -0.0214 0.041 Uiso 1 1 calc R U . . .
C65 C -0.1529(3) 0.8931(3) 0.0124(2) 0.0334(8) Uani 1 1 d . . . . .
H65 H -0.1684 0.9681 -0.0312 0.040 Uiso 1 1 calc R U . . .
C66 C -0.0659(3) 0.8652(3) 0.0705(2) 0.0304(7) Uani 1 1 d . . . . .
H66 H -0.0233 0.9227 0.0661 0.036 Uiso 1 1 calc R U . . .
C71 C 0.6413(3) 0.7174(3) 0.2982(2) 0.0357(8) Uani 1 1 d . . . . .
C72 C 0.6542(3) 0.8372(3) 0.2605(3) 0.0467(9) Uani 1 1 d . . . . .
H72C H 0.6464 0.8694 0.1922 0.070 Uiso 1 1 calc R U . . .
H72A H 0.7334 0.8459 0.2684 0.070 Uiso 1 1 calc R U . . .
H72B H 0.5916 0.8765 0.2956 0.070 Uiso 1 1 calc R U . . .
C81 C -0.0589(3) 0.3256(3) 0.3874(2) 0.0354(8) Uani 1 1 d . . . . .
C82 C -0.0655(3) 0.2112(3) 0.4009(3) 0.0459(9) Uani 1 1 d . . . . .
H82A H -0.0126 0.1912 0.3487 0.069 Uiso 1 1 calc R U . . .
H82C H -0.1484 0.2034 0.4010 0.069 Uiso 1 1 calc R U . . .
H82B H -0.0402 0.1609 0.4624 0.069 Uiso 1 1 calc R U . . .
B1 B 0.5762(3) 0.3201(3) 0.3023(2) 0.0251(8) Uani 1 1 d . . . . .
B2 B 0.0611(3) 0.7355(3) 0.2043(2) 0.0273(8) Uani 1 1 d . . . . .
H21B H 0.034(3) 0.558(2) 0.292(2) 0.027(8) Uiso 1 1 d . . . . .
H11A H 0.546(3) 0.496(3) 0.216(2) 0.045(10) Uiso 1 1 d . . . . .
H21A H 0.126(2) 0.576(2) 0.197(2) 0.027(8) Uiso 1 1 d . . . . .
H11B H 0.581(3) 0.489(3) 0.308(2) 0.050(10) Uiso 1 1 d . . . . .

loop_
_atom_site_aniso_label
_atom_site_aniso_U_11
_atom_site_aniso_U_22
_atom_site_aniso_U_33
_atom_site_aniso_U_23
_atom_site_aniso_U_13
_atom_site_aniso_U_12
O1 0.0316(13) 0.0469(15) 0.0243(11) -0.0115(10) -0.0019(10) -0.0023(11)
O2 0.0349(12) 0.0441(14) 0.0235(11) -0.0188(10) -0.0092(9) 0.0010(10)
N1 0.0272(14) 0.0304(16) 0.0208(14) -0.0108(12) -0.0045(12) -0.0020(12)
N2 0.0264(15) 0.0312(16) 0.0202(14) -0.0116(12) -0.0029(12) -0.0030(12)
N71 0.0498(19) 0.055(2) 0.0430(18) -0.0192(16) -0.0105(15) -0.0151(17)
N81 0.0461(18) 0.046(2) 0.0396(17) -0.0170(15) -0.0028(14) -0.0120(16)
C1 0.0284(17) 0.0255(18) 0.0217(15) -0.0086(13) -0.0067(13) -0.0045(13)
C2 0.0269(17) 0.0258(18) 0.0253(16) -0.0109(13) -0.0044(13) -0.0024(13)
C3 0.0314(18) 0.0299(19) 0.0243(16) -0.0122(14) -0.0092(14) -0.0012(14)
C4 0.0354(19) 0.0324(19) 0.0220(16) -0.0120(14) -0.0039(14) -0.0047(15)
C5 0.0235(16) 0.0332(19) 0.0248(16) -0.0131(14) -0.0010(13) -0.0033(14)
C6 0.0267(17) 0.0207(17) 0.0245(16) -0.0076(13) -0.0092(13) 0.0001(13)
C7 0.0279(18) 0.0285(19) 0.0241(16) -0.0098(14) -0.0064(14) 0.0025(14)
C8 0.047(2) 0.056(2) 0.0215(17) -0.0195(16) -0.0127(15) 0.0056(17)
C11 0.0301(17) 0.0343(19) 0.0225(16) -0.0096(14) -0.0131(13) -0.0014(15)
C12 0.0318(18) 0.034(2) 0.0268(17) -0.0139(14) -0.0059(14) 0.0009(15)
C13 0.0329(19) 0.045(2) 0.0355(19) -0.0161(16) -0.0072(15) -0.0082(16)
C14 0.0277(18) 0.053(2) 0.0354(19) -0.0192(17) -0.0066(15) 0.0025(17)
C15 0.039(2) 0.038(2) 0.0281(17) -0.0160(15) -0.0113(15) 0.0043(16)
C16 0.0339(19) 0.033(2) 0.0289(17) -0.0120(15) -0.0092(15) -0.0015(15)
C21 0.0242(16) 0.0309(19) 0.0267(16) -0.0138(14) -0.0037(13) -0.0039(14)
C22 0.0381(19) 0.032(2) 0.0299(18) -0.0115(15) -0.0113(15) -0.0015(15)
C23 0.048(2) 0.041(2) 0.0310(19) -0.0146(16) -0.0167(16) -0.0012(17)
C24 0.049(2) 0.041(2) 0.0261(18) -0.0057(16) -0.0139(16) -0.0014(17)
C25 0.048(2) 0.028(2) 0.037(2) -0.0064(16) -0.0117(16) -0.0045(16)
C26 0.0367(19) 0.037(2) 0.0356(19) -0.0172(16) -0.0093(15) -0.0065(16)
C31 0.0263(17) 0.0285(18) 0.0263(17) -0.0112(14) -0.0086(14) 0.0018(14)
C32 0.0342(19) 0.035(2) 0.0270(17) -0.0121(15) -0.0076(14) -0.0023(15)
C33 0.0313(19) 0.048(2) 0.039(2) -0.0130(17) -0.0047(16) -0.0098(16)
C34 0.036(2) 0.046(2) 0.049(2) -0.0200(18) -0.0161(17) -0.0094(17)
C35 0.039(2) 0.048(2) 0.0350(19) -0.0221(17) -0.0109(16) -0.0024(17)
C36 0.0289(17) 0.041(2) 0.0304(18) -0.0166(15) -0.0059(14) -0.0045(15)
C41 0.0283(17) 0.0235(18) 0.0293(17) -0.0069(14) -0.0088(14) 0.0006(13)
C42 0.0308(18) 0.0317(19) 0.0340(18) -0.0156(15) -0.0054(15) -0.0042(15)
C43 0.0353(19) 0.041(2) 0.0339(19) -0.0155(16) 0.0015(16) -0.0041(16)
C44 0.0337(19) 0.041(2) 0.054(2) -0.0151(18) -0.0012(18) -0.0102(17)
C45 0.038(2) 0.055(3) 0.056(2) -0.019(2) -0.0169(19) -0.0118(18)
C46 0.039(2) 0.042(2) 0.0296(18) -0.0074(16) -0.0127(15) -0.0078(16)
C51 0.0313(17) 0.0290(19) 0.0227(16) -0.0081(14) -0.0114(14) 0.0002(14)
C52 0.0337(18) 0.039(2) 0.0324(18) -0.0152(16) -0.0078(15) 0.0014(16)
C53 0.044(2) 0.045(2) 0.0282(18) -0.0108(16) -0.0021(16) 0.0010(17)
C54 0.063(2) 0.042(2) 0.0293(19) -0.0181(17) -0.0103(18) 0.0118(19)
C55 0.077(3) 0.032(2) 0.033(2) -0.0154(17) -0.0114(19) 0.0005(19)
C56 0.052(2) 0.032(2) 0.0302(18) -0.0117(15) -0.0066(16) -0.0038(17)
C61 0.0249(16) 0.0311(19) 0.0236(16) -0.0126(14) -0.0006(13) -0.0020(14)
C62 0.0358(18) 0.0285(19) 0.0295(17) -0.0073(14) -0.0101(14) -0.0034(15)
C63 0.0334(18) 0.037(2) 0.0372(19) -0.0143(16) -0.0090(15) -0.0085(16)
C64 0.0299(18) 0.044(2) 0.0335(18) -0.0183(16) -0.0122(14) -0.0009(16)
C65 0.0349(18) 0.034(2) 0.0315(18) -0.0123(15) -0.0090(15) 0.0005(15)
C66 0.0328(18) 0.0294(19) 0.0313(18) -0.0113(15) -0.0072(14) -0.0058(14)
C71 0.0311(19) 0.048(2) 0.0337(19) -0.0189(18) -0.0090(15) -0.0054(18)
C72 0.040(2) 0.048(3) 0.056(2) -0.0203(19) -0.0113(18) -0.0054(18)
C81 0.0272(18) 0.046(2) 0.0344(19) -0.0149(17) -0.0059(14) -0.0053(17)
C82 0.042(2) 0.041(2) 0.059(2) -0.0177(18) -0.0168(18) -0.0028(17)
B1 0.0265(19) 0.028(2) 0.0224(18) -0.0106(15) -0.0070(15) -0.0021(16)
B2 0.034(2) 0.025(2) 0.0210(18) -0.0053(15) -0.0080(15) -0.0025(16)

loop_
_atom_type_symbol
_atom_type_description
_atom_type_scat_dispersion_real
_atom_type_scat_dispersion_imag
_atom_type_scat_source
C C 0.0033 0.0016 'International Tables Vol C Tables 4.2.6.8 and 6.1.1.4'
H H 0.0000 0.0000 'International Tables Vol C Tables 4.2.6.8 and 6.1.1.4'
B B 0.0013 0.0007 'International Tables Vol C Tables 4.2.6.8 and 6.1.1.4'
N N 0.0061 0.0033 'International Tables Vol C Tables 4.2.6.8 and 6.1.1.4'
O O 0.0106 0.0060 'International Tables Vol C Tables 4.2.6.8 and 6.1.1.4'

loop_
_geom_angle_atom_site_label_1
_geom_angle_atom_site_label_2
_geom_angle_atom_site_label_3
_geom_angle
_geom_angle_site_symmetry_1
_geom_angle_site_symmetry_3
_geom_angle_publ_flag
C7 O2 C8 116.4(2) . . ?
C2 N1 B1 117.5(2) . . ?
C2 N1 H11A 110(2) . . ?
B1 N1 H11A 105.7(19) . . ?
C2 N1 H11B 107(2) . . ?
B1 N1 H11B 113(2) . . ?
H11A N1 H11B 103(3) . . ?
C6 N2 B2 117.8(2) . . ?
C6 N2 H21B 106.0(17) . . ?
B2 N2 H21B 112.2(17) . . ?
C6 N2 H21A 105.0(17) . . ?
B2 N2 H21A 102.7(17) . . ?
H21B N2 H21A 113(2) . . ?
C6 C1 C2 117.6(2) . . ?
C6 C1 C7 123.9(2) . . ?
C2 C1 C7 118.5(3) . . ?
C3 C2 C1 121.0(3) . . ?
C3 C2 N1 118.0(3) . . ?
C1 C2 N1 121.0(3) . . ?
C4 C3 C2 119.8(3) . . ?
C4 C3 H3 120.1 . . ?
C2 C3 H3 120.1 . . ?
C3 C4 C5 120.7(3) . . ?
C3 C4 H4 119.6 . . ?
C5 C4 H4 119.6 . . ?
C4 C5 C6 119.7(3) . . ?
C4 C5 H5 120.2 . . ?
C6 C5 H5 120.2 . . ?
C5 C6 C1 121.2(3) . . ?
C5 C6 N2 116.7(2) . . ?
C1 C6 N2 122.1(2) . . ?
O1 C7 O2 123.2(3) . . ?
O1 C7 C1 124.5(3) . . ?
O2 C7 C1 112.3(3) . . ?
O2 C8 H8C 109.5 . . ?
O2 C8 H8B 109.5 . . ?
H8C C8 H8B 109.5 . . ?
O2 C8 H8A 109.5 . . ?
H8C C8 H8A 109.5 . . ?
H8B C8 H8A 109.5 . . ?
C12 C11 C16 115.4(3) . . ?
C12 C11 B1 125.4(3) . . ?
C16 C11 B1 119.1(3) . . ?
C13 C12 C11 122.4(3) . . ?
C13 C12 H12 118.8 . . ?
C11 C12 H12 118.8 . . ?
C14 C13 C12 120.3(3) . . ?
C14 C13 H13 119.9 . . ?
C12 C13 H13 119.9 . . ?
C13 C14 C15 119.0(3) . . ?
C13 C14 H14 120.5 . . ?
C15 C14 H14 120.5 . . ?
C16 C15 C14 120.2(3) . . ?
C16 C15 H15 119.9 . . ?
C14 C15 H15 119.9 . . ?
C15 C16 C11 122.6(3) . . ?
C15 C16 H16 118.7 . . ?
C11 C16 H16 118.7 . . ?
C26 C21 C22 115.2(3) . . ?
C26 C21 B1 120.6(3) . . ?
C22 C21 B1 123.6(3) . . ?
C23 C22 C21 122.6(3) . . ?
C23 C22 H22 118.7 . . ?
C21 C22 H22 118.7 . . ?
C24 C23 C22 120.1(3) . . ?
C24 C23 H23 119.9 . . ?
C22 C23 H23 119.9 . . ?
C23 C24 C25 119.2(3) . . ?
C23 C24 H24 120.4 . . ?
C25 C24 H24 120.4 . . ?
C24 C25 C26 119.8(3) . . ?
C24 C25 H25 120.1 . . ?
C26 C25 H25 120.1 . . ?
C21 C26 C25 123.1(3) . . ?
C21 C26 H26 118.5 . . ?
C25 C26 H26 118.5 . . ?
C32 C31 C36 115.8(3) . . ?
C32 C31 B1 122.1(3) . . ?
C36 C31 B1 122.0(3) . . ?
C33 C32 C31 122.6(3) . . ?
C33 C32 H32 118.7 . . ?
C31 C32 H32 118.7 . . ?
C34 C33 C32 119.8(3) . . ?
C34 C33 H33 120.1 . . ?
C32 C33 H33 120.1 . . ?
C35 C34 C33 119.4(3) . . ?
C35 C34 H34 120.3 . . ?
C33 C34 H34 120.3 . . ?
C34 C35 C36 120.4(3) . . ?
C34 C35 H35 119.8 . . ?
C36 C35 H35 119.8 . . ?
C31 C36 C35 122.0(3) . . ?
C31 C36 H36 119.0 . . ?
C35 C36 H36 119.0 . . ?
C46 C41 C42 115.1(3) . . ?
C46 C41 B2 122.7(3) . . ?
C42 C41 B2 122.1(3) . . ?
C43 C42 C41 123.0(3) . . ?
C43 C42 H42 118.5 . . ?
C41 C42 H42 118.5 . . ?
C44 C43 C42 120.0(3) . . ?
C44 C43 H43 120.0 . . ?
C42 C43 H43 120.0 . . ?
C45 C44 C43 118.9(3) . . ?
C45 C44 H44 120.5 . . ?
C43 C44 H44 120.5 . . ?
C44 C45 C46 120.7(3) . . ?
C44 C45 H45 119.6 . . ?
C46 C45 H45 119.6 . . ?
C45 C46 C41 122.3(3) . . ?
C45 C46 H46 118.9 . . ?
C41 C46 H46 118.9 . . ?
C56 C51 C52 115.4(3) . . ?
C56 C51 B2 120.9(3) . . ?
C52 C51 B2 123.2(3) . . ?
C53 C52 C51 122.9(3) . . ?
C53 C52 H52 118.5 . . ?
C51 C52 H52 118.5 . . ?
C54 C53 C52 119.9(3) . . ?
C54 C53 H53 120.1 . . ?
C52 C53 H53 120.1 . . ?
C55 C54 C53 119.0(3) . . ?
C55 C54 H54 120.5 . . ?
C53 C54 H54 120.5 . . ?
C54 C55 C56 120.5(3) . . ?
C54 C55 H55 119.7 . . ?
C56 C55 H55 119.7 . . ?
C55 C56 C51 122.2(3) . . ?
C55 C56 H56 118.9 . . ?
C51 C56 H56 118.9 . . ?
C62 C61 C66 115.1(3) . . ?
C62 C61 B2 126.4(3) . . ?
C66 C61 B2 118.3(3) . . ?
C61 C62 C63 122.6(3) . . ?
C61 C62 H62 118.7 . . ?
C63 C62 H62 118.7 . . ?
C64 C63 C62 120.2(3) . . ?
C64 C63 H63 119.9 . . ?
C62 C63 H63 119.9 . . ?
C63 C64 C65 119.3(3) . . ?
C63 C64 H64 120.4 . . ?
C65 C64 H64 120.4 . . ?
C64 C65 C66 119.7(3) . . ?
C64 C65 H65 120.1 . . ?
C66 C65 H65 120.1 . . ?
C65 C66 C61 123.1(3) . . ?
C65 C66 H66 118.5 . . ?
C61 C66 H66 118.5 . . ?
N71 C71 C72 179.8(5) . . ?
C71 C72 H72C 109.5 . . ?
C71 C72 H72A 109.5 . . ?
H72C C72 H72A 109.5 . . ?
C71 C72 H72B 109.5 . . ?
H72C C72 H72B 109.5 . . ?
H72A C72 H72B 109.5 . . ?
N81 C81 C82 179.0(4) . . ?
C81 C82 H82A 109.5 . . ?
C81 C82 H82C 109.5 . . ?
H82A C82 H82C 109.5 . . ?
C81 C82 H82B 109.5 . . ?
H82A C82 H82B 109.5 . . ?
H82C C82 H82B 109.5 . . ?
C11 B1 C31 114.4(2) . . ?
C11 B1 C21 107.4(2) . . ?
C31 B1 C21 114.2(3) . . ?
C11 B1 N1 106.1(2) . . ?
C31 B1 N1 105.2(2) . . ?
C21 B1 N1 109.2(2) . . ?
C41 B2 C51 115.6(3) . . ?
C41 B2 C61 113.4(2) . . ?
C51 B2 C61 106.8(2) . . ?
C41 B2 N2 105.6(2) . . ?
C51 B2 N2 109.2(2) . . ?
C61 B2 N2 105.7(2) . . ?

loop_
_geom_bond_atom_site_label_1
_geom_bond_atom_site_label_2
_geom_bond_distance
_geom_bond_site_symmetry_2
_geom_bond_publ_flag
O1 C7 1.207(3) . ?
O2 C7 1.340(3) . ?
O2 C8 1.456(3) . ?
N1 C2 1.451(4) . ?
N1 B1 1.679(4) . ?
N1 H11A 0.96(3) . ?
N1 H11B 0.97(4) . ?
N2 C6 1.462(3) . ?
N2 B2 1.681(4) . ?
N2 H21B 0.95(3) . ?
N2 H21A 0.93(3) . ?
N71 C71 1.135(4) . ?
N81 C81 1.142(4) . ?
C1 C6 1.397(4) . ?
C1 C2 1.406(4) . ?
C1 C7 1.495(4) . ?
C2 C3 1.384(4) . ?
C3 C4 1.375(4) . ?
C3 H3 0.9500 . ?
C4 C5 1.378(4) . ?
C4 H4 0.9500 . ?
C5 C6 1.384(4) . ?
C5 H5 0.9500 . ?
C8 H8C 0.9800 . ?
C8 H8B 0.9800 . ?
C8 H8A 0.9800 . ?
C11 C12 1.393(4) . ?
C11 C16 1.406(4) . ?
C11 B1 1.620(5) . ?
C12 C13 1.391(4) . ?
C12 H12 0.9500 . ?
C13 C14 1.378(4) . ?
C13 H13 0.9500 . ?
C14 C15 1.381(4) . ?
C14 H14 0.9500 . ?
C15 C16 1.379(4) . ?
C15 H15 0.9500 . ?
C16 H16 0.9500 . ?
C21 C26 1.386(4) . ?
C21 C22 1.402(4) . ?
C21 B1 1.628(4) . ?
C22 C23 1.387(4) . ?
C22 H22 0.9500 . ?
C23 C24 1.374(4) . ?
C23 H23 0.9500 . ?
C24 C25 1.380(5) . ?
C24 H24 0.9500 . ?
C25 C26 1.391(4) . ?
C25 H25 0.9500 . ?
C26 H26 0.9500 . ?
C31 C32 1.393(4) . ?
C31 C36 1.393(4) . ?
C31 B1 1.626(4) . ?
C32 C33 1.386(4) . ?
C32 H32 0.9500 . ?
C33 C34 1.381(4) . ?
C33 H33 0.9500 . ?
C34 C35 1.364(4) . ?
C34 H34 0.9500 . ?
C35 C36 1.394(4) . ?
C35 H35 0.9500 . ?
C36 H36 0.9500 . ?
C41 C46 1.396(4) . ?
C41 C42 1.400(4) . ?
C41 B2 1.618(5) . ?
C42 C43 1.376(4) . ?
C42 H42 0.9500 . ?
C43 C44 1.376(5) . ?
C43 H43 0.9500 . ?
C44 C45 1.373(5) . ?
C44 H44 0.9500 . ?
C45 C46 1.380(4) . ?
C45 H45 0.9500 . ?
C46 H46 0.9500 . ?
C51 C56 1.393(4) . ?
C51 C52 1.397(4) . ?
C51 B2 1.621(4) . ?
C52 C53 1.381(4) . ?
C52 H52 0.9500 . ?
C53 C54 1.380(5) . ?
C53 H53 0.9500 . ?
C54 C55 1.374(5) . ?
C54 H54 0.9500 . ?
C55 C56 1.387(5) . ?
C55 H55 0.9500 . ?
C56 H56 0.9500 . ?
C61 C62 1.389(4) . ?
C61 C66 1.401(4) . ?
C61 B2 1.626(4) . ?
C62 C63 1.392(4) . ?
C62 H62 0.9500 . ?
C63 C64 1.373(4) . ?
C63 H63 0.9500 . ?
C64 C65 1.378(4) . ?
C64 H64 0.9500 . ?
C65 C66 1.382(4) . ?
C65 H65 0.9500 . ?
C66 H66 0.9500 . ?
C71 C72 1.463(5) . ?
C72 H72C 0.9800 . ?
C72 H72A 0.9800 . ?
C72 H72B 0.9800 . ?
C81 C82 1.435(5) . ?
C82 H82A 0.9800 . ?
C82 H82C 0.9800 . ?
C82 H82B 0.9800 . ?

loop_
_geom_hbond_atom_site_label_D
_geom_hbond_atom_site_label_H
_geom_hbond_atom_site_label_A
_geom_hbond_distance_DH
_geom_hbond_distance_HA
_geom_hbond_distance_DA
_geom_hbond_angle_DHA
_geom_hbond_site_symmetry_A
N2 H21B N81 0.95(3) 2.09(3) 2.976(4) 154(2) .
N1 H11A O1 0.96(3) 1.96(3) 2.722(3) 135(3) .
N2 H21A O2 0.93(3) 1.90(3) 2.708(3) 144(2) .
N1 H11B N71 0.97(4) 2.10(4) 2.995(4) 152(3) .

loop_
_geom_torsion_atom_site_label_1
_geom_torsion_atom_site_label_2
_geom_torsion_atom_site_label_3
_geom_torsion_atom_site_label_4
_geom_torsion
_geom_torsion_site_symmetry_1
_geom_torsion_site_symmetry_2
_geom_torsion_site_symmetry_3
_geom_torsion_site_symmetry_4
_geom_torsion_publ_flag
C6 C1 C2 C3 0.1(4) . . . . ?
C7 C1 C2 C3 180.0(3) . . . . ?
C6 C1 C2 N1 177.6(3) . . . . ?
C7 C1 C2 N1 -2.6(4) . . . . ?
B1 N1 C2 C3 82.2(3) . . . . ?
B1 N1 C2 C1 -95.3(3) . . . . ?
C1 C2 C3 C4 -0.2(4) . . . . ?
N1 C2 C3 C4 -177.7(3) . . . . ?
C2 C3 C4 C5 -0.1(4) . . . . ?
C3 C4 C5 C6 0.5(4) . . . . ?
C4 C5 C6 C1 -0.6(4) . . . . ?
C4 C5 C6 N2 -178.9(3) . . . . ?
C2 C1 C6 C5 0.3(4) . . . . ?
C7 C1 C6 C5 -179.6(3) . . . . ?
C2 C1 C6 N2 178.5(3) . . . . ?
C7 C1 C6 N2 -1.4(4) . . . . ?
B2 N2 C6 C5 84.6(3) . . . . ?
B2 N2 C6 C1 -93.7(3) . . . . ?
C8 O2 C7 O1 -1.4(4) . . . . ?
C8 O2 C7 C1 -179.7(2) . . . . ?
C6 C1 C7 O1 149.8(3) . . . . ?
C2 C1 C7 O1 -30.1(4) . . . . ?
C6 C1 C7 O2 -31.8(4) . . . . ?
C2 C1 C7 O2 148.3(3) . . . . ?
C16 C11 C12 C13 0.9(4) . . . . ?
B1 C11 C12 C13 176.5(3) . . . . ?
C11 C12 C13 C14 0.5(5) . . . . ?
C12 C13 C14 C15 -1.7(5) . . . . ?
C13 C14 C15 C16 1.5(4) . . . . ?
C14 C15 C16 C11 -0.1(4) . . . . ?
C12 C11 C16 C15 -1.1(4) . . . . ?
B1 C11 C16 C15 -177.0(3) . . . . ?
C26 C21 C22 C23 -1.6(4) . . . . ?
B1 C21 C22 C23 -172.8(3) . . . . ?
C21 C22 C23 C24 1.5(5) . . . . ?
C22 C23 C24 C25 -0.5(5) . . . . ?
C23 C24 C25 C26 -0.3(5) . . . . ?
C22 C21 C26 C25 0.7(4) . . . . ?
B1 C21 C26 C25 172.2(3) . . . . ?
C24 C25 C26 C21 0.2(5) . . . . ?
C36 C31 C32 C33 -0.8(4) . . . . ?
B1 C31 C32 C33 176.0(3) . . . . ?
C31 C32 C33 C34 1.8(5) . . . . ?
C32 C33 C34 C35 -1.4(5) . . . . ?
C33 C34 C35 C36 0.0(5) . . . . ?
C32 C31 C36 C35 -0.6(4) . . . . ?
B1 C31 C36 C35 -177.4(3) . . . . ?
C34 C35 C36 C31 1.0(5) . . . . ?
C46 C41 C42 C43 -1.6(4) . . . . ?
B2 C41 C42 C43 -178.8(3) . . . . ?
C41 C42 C43 C44 1.4(5) . . . . ?
C42 C43 C44 C45 -0.5(5) . . . . ?
C43 C44 C45 C46 0.0(5) . . . . ?
C44 C45 C46 C41 -0.4(5) . . . . ?
C42 C41 C46 C45 1.1(5) . . . . ?
B2 C41 C46 C45 178.3(3) . . . . ?
C56 C51 C52 C53 -1.0(4) . . . . ?
B2 C51 C52 C53 -172.7(3) . . . . ?
C51 C52 C53 C54 1.9(5) . . . . ?
C52 C53 C54 C55 -0.7(5) . . . . ?
C53 C54 C55 C56 -1.3(5) . . . . ?
C54 C55 C56 C51 2.3(5) . . . . ?
C52 C51 C56 C55 -1.1(5) . . . . ?
B2 C51 C56 C55 170.8(3) . . . . ?
C66 C61 C62 C63 1.3(4) . . . . ?
B2 C61 C62 C63 176.1(3) . . . . ?
C61 C62 C63 C64 -0.9(5) . . . . ?
C62 C63 C64 C65 0.3(5) . . . . ?
C63 C64 C65 C66 -0.2(5) . . . . ?
C64 C65 C66 C61 0.7(5) . . . . ?
C62 C61 C66 C65 -1.3(4) . . . . ?
B2 C61 C66 C65 -176.5(3) . . . . ?
C12 C11 B1 C31 136.7(3) . . . . ?
C16 C11 B1 C31 -47.9(4) . . . . ?
C12 C11 B1 C21 -95.5(3) . . . . ?
C16 C11 B1 C21 79.9(3) . . . . ?
C12 C11 B1 N1 21.2(4) . . . . ?
C16 C11 B1 N1 -163.4(2) . . . . ?
C32 C31 B1 C11 160.2(3) . . . . ?
C36 C31 B1 C11 -23.2(4) . . . . ?
C32 C31 B1 C21 36.0(4) . . . . ?
C36 C31 B1 C21 -147.5(3) . . . . ?
C32 C31 B1 N1 -83.8(3) . . . . ?
C36 C31 B1 N1 92.8(3) . . . . ?
C26 C21 B1 C11 -90.4(3) . . . . ?
C22 C21 B1 C11 80.4(4) . . . . ?
C26 C21 B1 C31 37.6(4) . . . . ?
C22 C21 B1 C31 -151.7(3) . . . . ?
C26 C21 B1 N1 155.0(3) . . . . ?
C22 C21 B1 N1 -34.2(4) . . . . ?
C2 N1 B1 C11 169.7(2) . . . . ?
C2 N1 B1 C31 48.2(3) . . . . ?
C2 N1 B1 C21 -74.9(3) . . . . ?
C46 C41 B2 C51 33.9(4) . . . . ?
C42 C41 B2 C51 -149.2(3) . . . . ?
C46 C41 B2 C61 157.7(3) . . . . ?
C42 C41 B2 C61 -25.4(4) . . . . ?
C46 C41 B2 N2 -87.0(3) . . . . ?
C42 C41 B2 N2 90.0(3) . . . . ?
C56 C51 B2 C41 33.2(4) . . . . ?
C52 C51 B2 C41 -155.5(3) . . . . ?
C56 C51 B2 C61 -94.0(3) . . . . ?
C52 C51 B2 C61 77.3(3) . . . . ?
C56 C51 B2 N2 152.0(3) . . . . ?
C52 C51 B2 N2 -36.7(4) . . . . ?
C62 C61 B2 C41 134.7(3) . . . . ?
C66 C61 B2 C41 -50.7(4) . . . . ?
C62 C61 B2 C51 -96.8(3) . . . . ?
C66 C61 B2 C51 77.8(3) . . . . ?
C62 C61 B2 N2 19.4(4) . . . . ?
C66 C61 B2 N2 -165.9(2) . . . . ?
C6 N2 B2 C41 51.2(3) . . . . ?
C6 N2 B2 C51 -73.7(3) . . . . ?
C6 N2 B2 C61 171.7(2) . . . . ?
